data_7109423
loop_
_publ_author_name
'Eric Daniel Glowacki'
'Gundula Voss'
'Kadir Demirak'
'Marek Havlicek'
'Nevsal Sunger'
'Aysu Ceren Okur'
'Uwe Monkowius'
'Jacek Gasiorowski'
'Lucia Leonat'
'Niyazi Serdar Sariciftci'

_publ_section_title
;
 A facile protection-deprotection route for obtaining indigo pigments as
 thin films and their applications in organic bulk heterojunctions
;
_journal_name_full Chem.Commun.
_journal_page_first 6063
_journal_paper_doi 10.1039/c3cc42889c
_journal_volume 49
_journal_year 2013
_chemical_formula_moiety 'C26 H26 N2 O6'
_chemical_formula_sum 'C26 H26 N2 O6'
_chemical_formula_weight 462.49
_space_group_crystal_system monoclinic
_space_group_IT_number 15
_space_group_name_Hall '-C 2yc'
_space_group_name_H-M_alt 'C 1 2/c 1'
_symmetry_space_group_name_Hall '-C 2yc'
_symmetry_space_group_name_H-M 'C 1 2/c 1'
_atom_sites_solution_hydrogens geom
_atom_sites_solution_primary direct
_atom_sites_solution_secondary difmap
_audit_creation_method 'APEX2 v2010.1-2'
_cell_angle_alpha 90
_cell_angle_beta 113.657(12)
_cell_angle_gamma 90
_cell_formula_units_Z 4
_cell_length_a 21.069(9)
_cell_length_b 7.368(3)
_cell_length_c 17.190(7)
_cell_measurement_temperature 300.(2)
_cell_volume 2444.3(18)
_computing_structure_refinement 'SHELXL-97 (Sheldrick, 2008)'
_computing_structure_solution 'SHELXS-97 (Sheldrick, 2008)'
_diffrn_ambient_temperature 300.(2)
_diffrn_measured_fraction_theta_full 0.989
_diffrn_measured_fraction_theta_max 0.989
_diffrn_measurement_device_type 'SMART X2S'
_diffrn_measurement_method omega-scan
_diffrn_radiation_monochromator 'doubly curved silicon crystal'
_diffrn_radiation_source 'sealed MicroFocus tube'
_diffrn_radiation_type 'Mo K\a'
_diffrn_radiation_wavelength 0.71073
_diffrn_reflns_av_R_equivalents 0.0508
_diffrn_reflns_av_sigmaI/netI 0.0404
_diffrn_reflns_limit_h_max 23
_diffrn_reflns_limit_h_min -24
_diffrn_reflns_limit_k_max 8
_diffrn_reflns_limit_k_min -8
_diffrn_reflns_limit_l_max 17
_diffrn_reflns_limit_l_min -20
_diffrn_reflns_number 10227
_diffrn_reflns_theta_full 25.11
_diffrn_reflns_theta_max 25.11
_diffrn_reflns_theta_min 2.60
_exptl_absorpt_coefficient_mu 0.090
_exptl_absorpt_correction_T_max 0.96
_exptl_absorpt_correction_T_min 0.94
_exptl_absorpt_correction_type multi-scan
_exptl_absorpt_process_details
;
;
_exptl_crystal_colour red
_exptl_crystal_density_diffrn 1.257
_exptl_crystal_density_method 'not measured'
_exptl_crystal_description Parallelepiped
_exptl_crystal_F_000 976
_exptl_crystal_size_max 0.70
_exptl_crystal_size_mid 0.60
_exptl_crystal_size_min 0.40
_refine_diff_density_max 0.175
_refine_diff_density_min -0.133
_refine_ls_extinction_coef 0.0017(5)
_refine_ls_extinction_method SHELXL
_refine_ls_goodness_of_fit_ref 1.034
_refine_ls_hydrogen_treatment constr
_refine_ls_matrix_type full
_refine_ls_number_parameters 158
_refine_ls_number_reflns 2162
_refine_ls_number_restraints 0
_refine_ls_restrained_S_all 1.034
_refine_ls_R_factor_all 0.0595
_refine_ls_R_factor_gt 0.0417
_refine_ls_shift/su_max 0.000
_refine_ls_shift/su_mean 0.000
_refine_ls_structure_factor_coef Fsqd
_refine_ls_weighting_details 'calc w=1/[\s^2^(Fo^2^)+(0.0470P)^2^+0.8866P] where P=(Fo^2^+2Fc^2^)/3'
_refine_ls_weighting_scheme calc
_refine_ls_wR_factor_gt 0.1031
_refine_ls_wR_factor_ref 0.1136
_reflns_number_gt 1647
_reflns_number_total 2162
_reflns_threshold_expression >2sigma(I)
_cod_data_source_file c3cc42889c.txt
_cod_data_source_block I
_cod_original_cell_volume 2444.3(19)
_cod_database_code 7109423

loop_
_space_group_symop_operation_xyz
'x, y, z'
'-x, y, -z+1/2'
'x+1/2, y+1/2, z'
'-x+1/2, y+1/2, -z+1/2'
'-x, -y, -z'
'x, -y, z-1/2'
'-x+1/2, -y+1/2, -z'
'x+1/2, -y+1/2, z-1/2'

loop_
_atom_site_type_symbol
_atom_site_label
_atom_site_fract_x
_atom_site_fract_y
_atom_site_fract_z
_atom_site_U_iso_or_equiv
_atom_site_adp_type
_atom_site_calc_flag
_atom_site_refinement_flags
_atom_site_occupancy
O O1 0.07979(6) 0.93342(15) 0.21888(7) 0.0503(3) Uani d . 1
O O2 0.18484(7) 0.8000(2) 0.26878(11) 0.0902(6) Uani d . 1
O O3 -0.02689(6) 0.62147(17) 0.38619(8) 0.0604(4) Uani d . 1
N N1 0.09692(6) 0.68595(19) 0.29920(8) 0.0457(4) Uani d . 1
C C1 0.02401(12) 1.1638(3) 0.12524(16) 0.0888(8) Uani d . 1
H H11 -0.0086 1.0728 0.0932 0.133 Uiso calc R 1
H H1 0.026 1.258 0.0877 0.133 Uiso calc R 1
H H2 0.0097 1.2145 0.167 0.133 Uiso calc R 1
C C2 0.09448(9) 1.0792(3) 0.16876(12) 0.0583(5) Uani d . 1
C C3 0.12603(8) 0.8096(2) 0.26002(11) 0.0530(5) Uani d . 1
C C4 0.02713(8) 0.6855(2) 0.28813(10) 0.0422(4) Uani d . 1
C C5 0.14595(13) 1.2085(3) 0.22923(17) 0.1062(10) Uani d . 1
H H9 0.1305 1.2442 0.2724 0.159 Uiso calc R 1
H H10 0.15 1.314 0.1988 0.159 Uiso calc R 1
H H3 0.1902 1.15 0.2551 0.159 Uiso calc R 1
C C6 0.13742(8) 0.6102(2) 0.38081(11) 0.0470(4) Uani d . 1
C C7 0.20742(9) 0.5725(3) 0.41631(13) 0.0614(5) Uani d . 1
H H4 0.2357 0.5969 0.3877 0.074 Uiso calc R 1
C C8 0.23360(11) 0.4960(3) 0.49716(14) 0.0731(6) Uani d . 1
H H12 0.2805 0.4679 0.5228 0.088 Uiso calc R 1
C C9 0.19231(11) 0.4603(3) 0.54068(13) 0.0736(6) Uani d . 1
H H5 0.2119 0.4094 0.5947 0.088 Uiso calc R 1
C C10 0.12287(11) 0.4989(3) 0.50518(12) 0.0621(5) Uani d . 1
H H13 0.0948 0.4754 0.5342 0.075 Uiso calc R 1
C C11 0.09558(9) 0.5750(2) 0.42385(10) 0.0483(4) Uani d . 1
C C12 0.02472(9) 0.6299(2) 0.37084(11) 0.0456(4) Uani d . 1
C C13 0.11858(13) 0.9989(3) 0.10455(16) 0.0876(7) Uani d . 1
H H8 0.1636 0.9456 0.1335 0.131 Uiso calc R 1
H H6 0.1211 1.0926 0.0671 0.131 Uiso calc R 1
H H7 0.0864 0.9072 0.0722 0.131 Uiso calc R 1

loop_
_atom_site_aniso_label
_atom_site_aniso_U_11
_atom_site_aniso_U_22
_atom_site_aniso_U_33
_atom_site_aniso_U_12
_atom_site_aniso_U_13
_atom_site_aniso_U_23
O1 0.0508(7) 0.0469(7) 0.0566(7) 0.0007(5) 0.0252(6) 0.0099(5)
O2 0.0498(8) 0.1121(13) 0.1169(13) 0.0147(8) 0.0421(8) 0.0558(11)
O3 0.0665(8) 0.0642(8) 0.0648(8) 0.0068(6) 0.0412(7) 0.0115(7)
N1 0.0430(7) 0.0504(8) 0.0462(7) 0.0030(6) 0.0203(6) 0.0075(6)
C1 0.0900(16) 0.0750(15) 0.0976(17) 0.0138(12) 0.0337(14) 0.0351(14)
C2 0.0653(11) 0.0507(10) 0.0578(11) -0.0091(8) 0.0234(9) 0.0122(9)
C3 0.0440(10) 0.0597(11) 0.0578(10) 0.0019(8) 0.0231(8) 0.0114(9)
C4 0.0458(8) 0.0380(8) 0.0465(8) 0.0013(6) 0.0225(7) 0.0014(7)
C5 0.123(2) 0.0788(17) 0.0923(18) -0.0470(15) 0.0178(16) 0.0061(14)
C6 0.0498(9) 0.0404(9) 0.0483(9) 0.0019(7) 0.0171(8) 0.0001(7)
C7 0.0511(10) 0.0597(12) 0.0686(12) 0.0041(8) 0.0190(9) 0.0074(10)
C8 0.0595(12) 0.0674(13) 0.0731(13) 0.0079(10) 0.0064(11) 0.0103(11)
C9 0.0821(15) 0.0684(13) 0.0533(11) 0.0033(11) 0.0095(11) 0.0120(10)
C10 0.0802(14) 0.0559(11) 0.0476(10) 0.0019(10) 0.0228(10) 0.0053(9)
C11 0.0602(10) 0.0413(9) 0.0455(9) 0.0012(7) 0.0234(8) 0.0007(7)
C12 0.0545(10) 0.0393(9) 0.0491(9) -0.0007(7) 0.0271(8) -0.0011(7)
C13 0.1131(19) 0.0866(17) 0.0829(15) -0.0027(14) 0.0599(15) 0.0188(13)

loop_
_atom_type_symbol
_atom_type_description
_atom_type_scat_dispersion_real
_atom_type_scat_dispersion_imag
_atom_type_scat_source
C C 0.0033 0.0016 'International Tables Vol C Tables 4.2.6.8 and 6.1.1.4'
H H 0.0000 0.0000 'International Tables Vol C Tables 4.2.6.8 and 6.1.1.4'
N N 0.0061 0.0033 'International Tables Vol C Tables 4.2.6.8 and 6.1.1.4'
O O 0.0106 0.0060 'International Tables Vol C Tables 4.2.6.8 and 6.1.1.4'

loop_
_geom_angle_atom_site_label_1
_geom_angle_atom_site_label_2
_geom_angle_atom_site_label_3
_geom_angle_site_symmetry_1
_geom_angle
C3 O1 C2 . 122.14(13)
C4 N1 C3 . 124.66(13)
C4 N1 C6 . 108.17(13)
C3 N1 C6 . 121.15(13)
C2 C1 H11 . 109.5
C2 C1 H1 . 109.5
H11 C1 H1 . 109.5
C2 C1 H2 . 109.5
H11 C1 H2 . 109.5
H1 C1 H2 . 109.5
O1 C2 C5 . 108.52(16)
O1 C2 C1 . 101.21(15)
C5 C2 C1 . 112.1(2)
O1 C2 C13 . 110.50(16)
C5 C2 C13 . 113.2(2)
C1 C2 C13 . 110.71(18)
O2 C3 O1 . 128.25(17)
O2 C3 N1 . 122.13(16)
O1 C3 N1 . 109.54(14)
C4 C4 N1 2 124.32(19)
C4 C4 C12 2 125.67(18)
N1 C4 C12 . 107.69(13)
C2 C5 H9 . 109.5
C2 C5 H10 . 109.5
H9 C5 H10 . 109.5
C2 C5 H3 . 109.5
H9 C5 H3 . 109.5
H10 C5 H3 . 109.5
C7 C6 C11 . 121.53(17)
C7 C6 N1 . 128.58(17)
C11 C6 N1 . 109.89(14)
C6 C7 C8 . 116.6(2)
C6 C7 H4 . 121.7
C8 C7 H4 . 121.7
C9 C8 C7 . 122.30(19)
C9 C8 H12 . 118.9
C7 C8 H12 . 118.9
C10 C9 C8 . 120.74(19)
C10 C9 H5 . 119.6
C8 C9 H5 . 119.6
C9 C10 C11 . 117.8(2)
C9 C10 H13 . 121.1
C11 C10 H13 . 121.1
C6 C11 C10 . 121.02(17)
C6 C11 C12 . 109.00(15)
C10 C11 C12 . 129.97(18)
O3 C12 C11 . 128.93(16)
O3 C12 C4 . 126.26(15)
C11 C12 C4 . 104.61(14)
C2 C13 H8 . 109.5
C2 C13 H6 . 109.5
H8 C13 H6 . 109.5
C2 C13 H7 . 109.5
H8 C13 H7 . 109.5
H6 C13 H7 . 109.5

loop_
_geom_bond_atom_site_label_1
_geom_bond_atom_site_label_2
_geom_bond_site_symmetry_2
_geom_bond_distance
O1 C3 . 1.315(2)
O1 C2 . 1.485(2)
O2 C3 . 1.189(2)
O3 C12 . 1.219(2)
N1 C4 . 1.405(2)
N1 C3 . 1.411(2)
N1 C6 . 1.431(2)
C1 C2 . 1.504(3)
C1 H11 . 0.96
C1 H1 . 0.96
C1 H2 . 0.96
C2 C5 . 1.503(3)
C2 C13 . 1.509(3)
C4 C4 2 1.350(3)
C4 C12 . 1.500(2)
C5 H9 . 0.96
C5 H10 . 0.96
C5 H3 . 0.96
C6 C7 . 1.379(2)
C6 C11 . 1.384(2)
C7 C8 . 1.392(3)
C7 H4 . 0.93
C8 C9 . 1.381(3)
C8 H12 . 0.93
C9 C10 . 1.370(3)
C9 H5 . 0.93
C10 C11 . 1.398(2)
C10 H13 . 0.93
C11 C12 . 1.460(2)
C13 H8 . 0.96
C13 H6 . 0.96
C13 H7 . 0.96

loop_
_geom_torsion_atom_site_label_1
_geom_torsion_atom_site_label_2
_geom_torsion_atom_site_label_3
_geom_torsion_atom_site_label_4
_geom_torsion_site_symmetry_1
_geom_torsion_site_symmetry_4
_geom_torsion
C3 O1 C2 C5 . . -70.0(2)
C3 O1 C2 C1 . . 171.92(17)
C3 O1 C2 C13 . . 54.6(2)
C2 O1 C3 O2 . . 5.4(3)
C2 O1 C3 N1 . . -177.97(14)
C4 N1 C3 O2 . . -176.98(18)
C6 N1 C3 O2 . . 33.6(3)
C4 N1 C3 O1 . . 6.1(2)
C6 N1 C3 O1 . . -143.30(15)
C3 N1 C4 C4 . 2 51.46(19)
C6 N1 C4 C4 . 2 -155.81(9)
C3 N1 C4 C12 . . -145.05(16)
C6 N1 C4 C12 . . 7.68(17)
C4 N1 C6 C7 . . 175.15(17)
C3 N1 C6 C7 . . -31.0(3)
C4 N1 C6 C11 . . -4.52(19)
C3 N1 C6 C11 . . 149.35(16)
C11 C6 C7 C8 . . 0.5(3)
N1 C6 C7 C8 . . -179.13(17)
C6 C7 C8 C9 . . -0.5(3)
C7 C8 C9 C10 . . 0.2(3)
C8 C9 C10 C11 . . 0.1(3)
C7 C6 C11 C10 . . -0.2(3)
N1 C6 C11 C10 . . 179.48(15)
C7 C6 C11 C12 . . 179.63(16)
N1 C6 C11 C12 . . -0.68(19)
C9 C10 C11 C6 . . -0.1(3)
C9 C10 C11 C12 . . -179.90(18)
C6 C11 C12 O3 . . -179.75(16)
C10 C11 C12 O3 . . 0.1(3)
C6 C11 C12 C4 . . 5.19(18)
C10 C11 C12 C4 . . -174.99(17)
C4 C4 C12 O3 2 . -19.9(2)
N1 C4 C12 O3 . . 176.88(15)
C4 C4 C12 C11 2 . 155.32(11)
N1 C4 C12 C11 . . -7.89(17)
